data_4029634
loop_
_publ_author_name
'Widner, Danielle L.'
'Knauf, Qianwei R.'
'Merucci, Mark T.'
'Fritz, Thomas R.'
'Sauer, Jon S.'
'Speetzen, Erin D.'
'Bosch, Eric'
'Bowling, Nathan P.'

_publ_section_title
;
 Intramolecular halogen bonding supported by an aryldiyne linker.
;
_journal_issue 13
_journal_name_full 'The Journal of organic chemistry'
_journal_page_first 6269
_journal_page_last 6278
_journal_paper_doi 10.1021/jo501015x
_journal_volume 79
_journal_year 2014
_chemical_formula_sum 'C25 H14 Cl F3 O2'
_chemical_formula_weight 438.81
_chemical_name_systematic
;
 ?
;
_space_group_crystal_system triclinic
_space_group_IT_number 2
_space_group_name_Hall '-P 1'
_space_group_name_H-M_alt 'P -1'
_symmetry_space_group_name_Hall '-P 1'
_symmetry_space_group_name_H-M 'P -1'
_atom_sites_solution_hydrogens geom
_audit_creation_method SHELXL-2013
_cell_angle_alpha 102.2720(10)
_cell_angle_beta 101.0770(10)
_cell_angle_gamma 102.5290(10)
_cell_formula_units_Z 2
_cell_length_a 7.4366(4)
_cell_length_b 10.2527(5)
_cell_length_c 13.9827(7)
_cell_measurement_reflns_used 4878
_cell_measurement_temperature 99(2)
_cell_measurement_theta_max 27.11
_cell_measurement_theta_min 2.90
_cell_volume 984.72(9)
_computing_cell_refinement 'Bruker SAINT'
_computing_data_collection 'Bruker APEX2'
_computing_data_reduction 'Bruker SAINT'
_computing_molecular_graphics 'XSeed (Barbour, 2003)'
_computing_publication_material 'XSeed (Barbour, 2003)'
_computing_structure_refinement 'SHELXL-2013 (Sheldrick, 2013)'
_computing_structure_solution 'SHELXS-2013 (Sheldrick, 2013)'
_diffrn_ambient_temperature 99(2)
_diffrn_measured_fraction_theta_full 1.000
_diffrn_measured_fraction_theta_max 0.999
_diffrn_radiation_type MoK\a
_diffrn_radiation_wavelength 0.71073
_diffrn_reflns_av_R_equivalents 0.0216
_diffrn_reflns_av_unetI/netI 0.0250
_diffrn_reflns_Laue_measured_fraction_full 1.000
_diffrn_reflns_Laue_measured_fraction_max 0.999
_diffrn_reflns_limit_h_max 9
_diffrn_reflns_limit_h_min -9
_diffrn_reflns_limit_k_max 13
_diffrn_reflns_limit_k_min -13
_diffrn_reflns_limit_l_max 17
_diffrn_reflns_limit_l_min -17
_diffrn_reflns_number 12836
_diffrn_reflns_point_group_measured_fraction_full 1.000
_diffrn_reflns_point_group_measured_fraction_max 0.999
_diffrn_reflns_theta_full 25.000
_diffrn_reflns_theta_max 27.141
_diffrn_reflns_theta_min 1.539
_exptl_absorpt_coefficient_mu 0.242
_exptl_absorpt_correction_T_max 0.7455
_exptl_absorpt_correction_T_min 0.7045
_exptl_absorpt_correction_type multi-scan
_exptl_absorpt_process_details 'SADABS V2008/1 (Bruker AXS)'
_exptl_crystal_colour colourless
_exptl_crystal_density_diffrn 1.480
_exptl_crystal_description cut
_exptl_crystal_F_000 448
_exptl_crystal_size_max 0.400
_exptl_crystal_size_mid 0.100
_exptl_crystal_size_min 0.050
_refine_diff_density_max 0.367
_refine_diff_density_min -0.268
_refine_diff_density_rms 0.046
_refine_ls_extinction_method none
_refine_ls_goodness_of_fit_ref 1.035
_refine_ls_hydrogen_treatment constr
_refine_ls_matrix_type full
_refine_ls_number_parameters 281
_refine_ls_number_reflns 4365
_refine_ls_number_restraints 0
_refine_ls_restrained_S_all 1.035
_refine_ls_R_factor_all 0.0420
_refine_ls_R_factor_gt 0.0327
_refine_ls_shift/su_max 0.000
_refine_ls_shift/su_mean 0.000
_refine_ls_structure_factor_coef Fsqd
_refine_ls_weighting_details
;
 w=1/[\s^2^(Fo^2^)+(0.0386P)^2^+0.3760P]
 where P=(Fo^2^+2Fc^2^)/3
;
_refine_ls_weighting_scheme calc
_refine_ls_wR_factor_gt 0.0788
_refine_ls_wR_factor_ref 0.0835
_reflns_Friedel_coverage 0.000
_reflns_number_gt 3666
_reflns_number_total 4365
_reflns_threshold_expression 'I > 2\s(I)'
_cod_data_source_file jo501015x_si_001.cif
_cod_data_source_block 16
_cod_depositor_comments 'Adding full bibliography for 4029631--4029636.cif.'
_cod_database_code 4029634
_shelx_space_group_comment
;
The symmetry employed for this shelxl refinement is uniquely defined
by the following loop, which should always be used as a source of
symmetry information in preference to the above space-group names.
They are only intended as comments.
;
_shelx_estimated_absorpt_t_min 0.830
_shelx_estimated_absorpt_t_max 0.976
_shelxl_version_number 2013-2

loop_
_space_group_symop_operation_xyz
'x, y, z'
'-x, -y, -z'

loop_
_atom_site_label
_atom_site_type_symbol
_atom_site_fract_x
_atom_site_fract_y
_atom_site_fract_z
_atom_site_U_iso_or_equiv
_atom_site_adp_type
_atom_site_occupancy
_atom_site_site_symmetry_order
_atom_site_calc_flag
_atom_site_refinement_flags_posn
_atom_site_refinement_flags_adp
Cl1 Cl 0.32577(5) 0.32094(4) 0.04080(3) 0.02093(10) Uani 1 1 d . .
F1 F 0.46716(13) 0.12830(9) -0.41732(6) 0.0276(2) Uani 1 1 d . .
O1 O 0.31964(16) 0.44024(11) 0.25248(8) 0.0256(2) Uani 1 1 d . .
C1 C 0.33531(19) 0.24124(14) -0.07973(10) 0.0164(3) Uani 1 1 d . .
F2 F 0.18329(13) 0.00296(10) -0.43927(7) 0.0317(2) Uani 1 1 d . .
O2 O 0.18166(15) 0.50452(10) 0.69398(7) 0.0225(2) Uani 1 1 d . .
C2 C 0.3765(2) 0.32121(14) -0.14502(11) 0.0187(3) Uani 1 1 d . .
H2 H 0.3962 0.4187 -0.1242 0.022 Uiso 1 1 calc R U
F3 F 0.42300(14) -0.06758(9) -0.38036(7) 0.0291(2) Uani 1 1 d . .
C3 C 0.3890(2) 0.25868(14) -0.24075(10) 0.0179(3) Uani 1 1 d . .
H3 H 0.4195 0.3133 -0.2854 0.021 Uiso 1 1 calc R U
C4 C 0.35658(19) 0.11563(14) -0.27103(10) 0.0161(3) Uani 1 1 d . .
C5 C 0.31489(19) 0.03527(14) -0.20548(10) 0.0169(3) Uani 1 1 d . .
H5 H 0.2937 -0.0623 -0.2271 0.020 Uiso 1 1 calc R U
C6 C 0.30377(19) 0.09645(14) -0.10829(10) 0.0159(3) Uani 1 1 d . .
C7 C 0.26249(19) 0.01515(14) -0.03993(10) 0.0172(3) Uani 1 1 d . .
C8 C 0.22752(19) -0.04977(14) 0.01915(10) 0.0167(3) Uani 1 1 d . .
C9 C 0.18824(19) -0.12838(14) 0.08958(10) 0.0156(3) Uani 1 1 d . .
C10 C 0.1662(2) -0.27129(15) 0.06449(11) 0.0191(3) Uani 1 1 d . .
H10 H 0.1758 -0.3166 -0.0003 0.023 Uiso 1 1 calc R U
C11 C 0.1307(2) -0.34778(15) 0.13240(11) 0.0212(3) Uani 1 1 d . .
H11 H 0.1175 -0.4447 0.1142 0.025 Uiso 1 1 calc R U
C12 C 0.1142(2) -0.28361(15) 0.22714(11) 0.0210(3) Uani 1 1 d . .
H12 H 0.0886 -0.3366 0.2734 0.025 Uiso 1 1 calc R U
C13 C 0.13516(19) -0.14220(15) 0.25392(11) 0.0189(3) Uani 1 1 d . .
H13 H 0.1238 -0.0986 0.3188 0.023 Uiso 1 1 calc R U
C14 C 0.17297(19) -0.06250(14) 0.18645(10) 0.0154(3) Uani 1 1 d . .
C15 C 0.20005(19) 0.08432(15) 0.21835(10) 0.0171(3) Uani 1 1 d . .
C16 C 0.2250(2) 0.20659(15) 0.25098(10) 0.0184(3) Uani 1 1 d . .
C17 C 0.2642(2) 0.35482(14) 0.29721(10) 0.0177(3) Uani 1 1 d . .
C18 C 0.23782(19) 0.39479(14) 0.40049(10) 0.0157(3) Uani 1 1 d . .
C19 C 0.16670(19) 0.29600(14) 0.44898(10) 0.0173(3) Uani 1 1 d . .
H19 H 0.1314 0.2003 0.4145 0.021 Uiso 1 1 calc R U
C20 C 0.1474(2) 0.33609(14) 0.54588(11) 0.0188(3) Uani 1 1 d . .
H20 H 0.0965 0.2683 0.5775 0.023 Uiso 1 1 calc R U
C21 C 0.20254(19) 0.47623(15) 0.59793(10) 0.0173(3) Uani 1 1 d . .
C22 C 0.2733(2) 0.57648(14) 0.55077(10) 0.0175(3) Uani 1 1 d . .
H22 H 0.3098 0.6721 0.5857 0.021 Uiso 1 1 calc R U
C23 C 0.28960(19) 0.53501(14) 0.45285(11) 0.0177(3) Uani 1 1 d . .
H23 H 0.3368 0.6030 0.4205 0.021 Uiso 1 1 calc R U
C24 C 0.3592(2) 0.04586(15) -0.37610(11) 0.0199(3) Uani 1 1 d . .
C25 C 0.2350(2) 0.64626(15) 0.75116(11) 0.0241(3) Uani 1 1 d . .
H25A H 0.3706 0.6867 0.7586 0.036 Uiso 1 1 calc R U
H25B H 0.2107 0.6516 0.8181 0.036 Uiso 1 1 calc R U
H25C H 0.1603 0.6976 0.7160 0.036 Uiso 1 1 calc R U

loop_
_atom_site_aniso_label
_atom_site_aniso_U_11
_atom_site_aniso_U_22
_atom_site_aniso_U_33
_atom_site_aniso_U_23
_atom_site_aniso_U_13
_atom_site_aniso_U_12
Cl1 0.02449(19) 0.01943(18) 0.01611(17) 0.00145(13) 0.00494(13) 0.00354(14)
F1 0.0368(5) 0.0261(5) 0.0216(4) 0.0080(4) 0.0152(4) 0.0033(4)
O1 0.0401(7) 0.0187(5) 0.0207(5) 0.0074(4) 0.0128(5) 0.0067(5)
C1 0.0133(6) 0.0192(7) 0.0145(6) 0.0023(5) 0.0023(5) 0.0032(5)
F2 0.0264(5) 0.0389(6) 0.0200(5) 0.0004(4) -0.0015(4) 0.0024(4)
O2 0.0317(6) 0.0197(5) 0.0177(5) 0.0047(4) 0.0102(4) 0.0069(4)
C2 0.0194(7) 0.0139(7) 0.0202(7) 0.0035(5) 0.0022(6) 0.0023(5)
F3 0.0466(6) 0.0234(5) 0.0236(5) 0.0068(4) 0.0139(4) 0.0174(4)
C3 0.0172(7) 0.0176(7) 0.0187(7) 0.0085(5) 0.0030(5) 0.0021(5)
C4 0.0132(6) 0.0190(7) 0.0159(7) 0.0052(5) 0.0030(5) 0.0039(5)
C5 0.0173(7) 0.0144(6) 0.0195(7) 0.0052(5) 0.0050(5) 0.0043(5)
C6 0.0127(6) 0.0169(7) 0.0185(7) 0.0065(5) 0.0035(5) 0.0033(5)
C7 0.0161(7) 0.0174(7) 0.0178(7) 0.0036(5) 0.0044(5) 0.0044(5)
C8 0.0162(7) 0.0157(7) 0.0172(7) 0.0031(5) 0.0037(5) 0.0042(5)
C9 0.0123(6) 0.0171(7) 0.0177(7) 0.0059(5) 0.0036(5) 0.0033(5)
C10 0.0197(7) 0.0185(7) 0.0187(7) 0.0040(5) 0.0050(6) 0.0054(6)
C11 0.0199(7) 0.0160(7) 0.0285(8) 0.0082(6) 0.0058(6) 0.0042(6)
C12 0.0185(7) 0.0223(7) 0.0254(8) 0.0129(6) 0.0072(6) 0.0043(6)
C13 0.0161(7) 0.0230(7) 0.0196(7) 0.0076(6) 0.0066(6) 0.0058(6)
C14 0.0115(6) 0.0157(7) 0.0183(7) 0.0044(5) 0.0030(5) 0.0033(5)
C15 0.0148(7) 0.0219(7) 0.0157(6) 0.0063(5) 0.0054(5) 0.0046(5)
C16 0.0199(7) 0.0205(7) 0.0157(7) 0.0055(6) 0.0061(6) 0.0055(6)
C17 0.0178(7) 0.0170(7) 0.0185(7) 0.0052(5) 0.0032(5) 0.0057(5)
C18 0.0144(6) 0.0167(7) 0.0168(7) 0.0053(5) 0.0037(5) 0.0050(5)
C19 0.0181(7) 0.0136(6) 0.0202(7) 0.0039(5) 0.0044(6) 0.0047(5)
C20 0.0216(7) 0.0164(7) 0.0210(7) 0.0086(6) 0.0070(6) 0.0052(6)
C21 0.0172(7) 0.0207(7) 0.0157(7) 0.0054(5) 0.0047(5) 0.0072(6)
C22 0.0183(7) 0.0131(6) 0.0200(7) 0.0033(5) 0.0039(6) 0.0039(5)
C23 0.0174(7) 0.0167(7) 0.0203(7) 0.0078(5) 0.0049(6) 0.0044(5)
C24 0.0230(7) 0.0185(7) 0.0189(7) 0.0069(6) 0.0058(6) 0.0044(6)
C25 0.0288(8) 0.0228(8) 0.0187(7) 0.0009(6) 0.0070(6) 0.0063(6)

loop_
_atom_type_symbol
_atom_type_description
_atom_type_scat_dispersion_real
_atom_type_scat_dispersion_imag
_atom_type_scat_source
C C 0.0033 0.0016 'International Tables Vol C Tables 4.2.6.8 and 6.1.1.4'
H H 0.0000 0.0000 'International Tables Vol C Tables 4.2.6.8 and 6.1.1.4'
O O 0.0106 0.0060 'International Tables Vol C Tables 4.2.6.8 and 6.1.1.4'
F F 0.0171 0.0103 'International Tables Vol C Tables 4.2.6.8 and 6.1.1.4'
Cl Cl 0.1484 0.1585 'International Tables Vol C Tables 4.2.6.8 and 6.1.1.4'

loop_
_geom_angle_atom_site_label_1
_geom_angle_atom_site_label_2
_geom_angle_atom_site_label_3
_geom_angle
C2 C1 C6 121.59(13)
C2 C1 Cl1 119.46(11)
C6 C1 Cl1 118.94(10)
C21 O2 C25 118.10(11)
C1 C2 C3 119.86(13)
C2 C3 C4 119.60(13)
C3 C4 C5 120.53(13)
C3 C4 C24 120.20(12)
C5 C4 C24 119.24(12)
C4 C5 C6 120.75(13)
C5 C6 C1 117.66(12)
C5 C6 C7 121.30(12)
C1 C6 C7 121.04(12)
C8 C7 C6 178.19(15)
C7 C8 C9 179.06(15)
C10 C9 C14 118.72(12)
C10 C9 C8 120.64(13)
C14 C9 C8 120.64(12)
C11 C10 C9 121.09(13)
C10 C11 C12 120.31(13)
C13 C12 C11 119.81(13)
C12 C13 C14 120.77(13)
C13 C14 C9 119.30(12)
C13 C14 C15 119.02(12)
C9 C14 C15 121.65(12)
C16 C15 C14 176.02(15)
C15 C16 C17 175.93(15)
O1 C17 C16 120.98(13)
O1 C17 C18 122.62(13)
C16 C17 C18 116.38(12)
C23 C18 C19 118.64(13)
C23 C18 C17 119.37(12)
C19 C18 C17 121.96(12)
C20 C19 C18 120.69(13)
C19 C20 C21 120.10(13)
O2 C21 C20 115.42(12)
O2 C21 C22 124.50(13)
C20 C21 C22 120.08(13)
C23 C22 C21 119.27(13)
C22 C23 C18 121.19(13)
F1 C24 F3 106.94(12)
F1 C24 F2 106.10(11)
F3 C24 F2 105.99(12)
F1 C24 C4 113.10(12)
F3 C24 C4 112.50(11)
F2 C24 C4 111.70(12)

loop_
_geom_bond_atom_site_label_1
_geom_bond_atom_site_label_2
_geom_bond_distance
Cl1 C1 1.7317(14)
F1 C24 1.3348(16)
O1 C17 1.2262(17)
C1 C2 1.3843(19)
C1 C6 1.4068(19)
F2 C24 1.3513(17)
O2 C21 1.3588(16)
O2 C25 1.4292(17)
C2 C3 1.386(2)
F3 C24 1.3425(16)
C3 C4 1.3899(19)
C4 C5 1.3909(19)
C4 C24 1.4969(19)
C5 C6 1.3966(19)
C6 C7 1.4294(19)
C7 C8 1.198(2)
C8 C9 1.4320(19)
C9 C10 1.3971(19)
C9 C14 1.4168(19)
C10 C11 1.382(2)
C11 C12 1.389(2)
C12 C13 1.384(2)
C13 C14 1.4023(19)
C14 C15 1.4332(19)
C15 C16 1.199(2)
C16 C17 1.4595(19)
C17 C18 1.4778(19)
C18 C23 1.3984(19)
C18 C19 1.4009(19)
C19 C20 1.3743(19)
C20 C21 1.396(2)
C21 C22 1.3981(19)
C22 C23 1.3815(19)
